data_7154305
loop_
_publ_author_name
'Nageswara Rao, Chintada'
'Ahmed Khan, Faiz'

_publ_section_title
;
 BF3-Et2O mediated skeletal rearrangements of norbornyl appended
 cyclopentanediols.
;
_journal_issue 9
_journal_name_full 'Organic &amp; biomolecular chemistry'
_journal_page_first 2768
_journal_page_last 2775
_journal_paper_doi 10.1039/c4ob02423k
_journal_volume 13
_journal_year 2015
_chemical_formula_moiety 'C11 H8 Cl4 O2'
_chemical_formula_sum 'C11 H8 Cl4 O2'
_chemical_formula_weight 313.97
_chemical_name_systematic
;
?
;
_space_group_IT_number 14
_symmetry_cell_setting monoclinic
_symmetry_space_group_name_Hall '-P 2ybc'
_symmetry_space_group_name_H-M 'P 1 21/c 1'
_atom_sites_solution_hydrogens geom
_atom_sites_solution_primary direct
_atom_sites_solution_secondary difmap
_audit_creation_method SHELXL-97
_audit_update_record
;
2012-04-24 deposited with the CCDC.
2015-01-05 downloaded from the CCDC.
;
_cell_angle_alpha 90.000(5)
_cell_angle_beta 99.317(5)
_cell_angle_gamma 90.000(5)
_cell_formula_units_Z 4
_cell_length_a 8.932(5)
_cell_length_b 11.791(5)
_cell_length_c 11.668(5)
_cell_measurement_temperature 293(2)
_cell_volume 1212.6(10)
_computing_cell_refinement 'CAD4 Express (Enraf Nonius, 1994)'
_computing_data_collection 'CAD4 Express (Enraf Nonius, 1994)'
_computing_data_reduction 'XCAD4 (Harms & Wocadlo, 1995)'
_computing_molecular_graphics 'Ortep-3 for Windows (Farrugia, 1997)'
_computing_structure_refinement 'SHELXL-97 (Sheldrick, 1997)'
_computing_structure_solution 'SHELXS-97 (Sheldrick, 1997)'
_diffrn_ambient_temperature 293(2)
_diffrn_measured_fraction_theta_full 0.998
_diffrn_measured_fraction_theta_max 0.998
_diffrn_measurement_device_type 'Enraf Nonius CAD4'
_diffrn_measurement_method 'non-profiled omega/2theta scans'
_diffrn_radiation_monochromator graphite
_diffrn_radiation_source 'fine-focus sealed tube'
_diffrn_radiation_type MoK\a
_diffrn_radiation_wavelength 0.71069
_diffrn_reflns_av_R_equivalents 0.0227
_diffrn_reflns_av_sigmaI/netI 0.0480
_diffrn_reflns_limit_h_max 10
_diffrn_reflns_limit_h_min 0
_diffrn_reflns_limit_k_max 14
_diffrn_reflns_limit_k_min 0
_diffrn_reflns_limit_l_max 13
_diffrn_reflns_limit_l_min -13
_diffrn_reflns_number 2272
_diffrn_reflns_theta_full 25.00
_diffrn_reflns_theta_max 25.00
_diffrn_reflns_theta_min 2.31
_diffrn_standards_decay_% 2
_diffrn_standards_interval_time 60
_diffrn_standards_number 3
_exptl_absorpt_coefficient_mu 0.959
_exptl_absorpt_correction_T_max 0.9102
_exptl_absorpt_correction_T_min 0.8936
_exptl_absorpt_correction_type none
_exptl_crystal_colour colorless
_exptl_crystal_density_diffrn 1.720
_exptl_crystal_density_method 'not measured'
_exptl_crystal_description prism
_exptl_crystal_F_000 632
_exptl_crystal_size_max 0.12
_exptl_crystal_size_mid 0.11
_exptl_crystal_size_min 0.10
_refine_diff_density_max 0.338
_refine_diff_density_min -0.277
_refine_diff_density_rms 0.062
_refine_ls_extinction_coef 0.0106(13)
_refine_ls_extinction_expression Fc^*^=kFc[1+0.001xFc^2^\l^3^/sin(2\q)]^-1/4^
_refine_ls_extinction_method SHELXL
_refine_ls_goodness_of_fit_ref 1.036
_refine_ls_hydrogen_treatment constr
_refine_ls_matrix_type full
_refine_ls_number_parameters 155
_refine_ls_number_reflns 2129
_refine_ls_number_restraints 0
_refine_ls_restrained_S_all 1.036
_refine_ls_R_factor_all 0.0657
_refine_ls_R_factor_gt 0.0321
_refine_ls_shift/su_max 0.000
_refine_ls_shift/su_mean 0.000
_refine_ls_structure_factor_coef Fsqd
_refine_ls_weighting_details 'calc w=1/[\s^2^(Fo^2^)+(0.0435P)^2^+0.0000P] where P=(Fo^2^+2Fc^2^)/3'
_refine_ls_weighting_scheme calc
_refine_ls_wR_factor_gt 0.0809
_refine_ls_wR_factor_ref 0.0853
_reflns_number_gt 1599
_reflns_number_total 2129
_reflns_threshold_expression >2sigma(I)
_cod_data_source_file c4ob02423k2.cif
_cod_data_source_block 16sept
_cod_depositor_comments
;
The following automatic conversions were performed:

'_symmetry_cell_setting' value 'Monoclinic' changed to 'monoclinic'
according to
/usr/data/users/saulius/crontab/automatic-downloads/rss-feeds/RSC/lib/dictionaries/cif_core.dic
dictionary named 'cif_core.dic' version 2.4.2 from 2011-04-26.

Automatic conversion script
Id: cif_fix_values 3008 2015-01-20 13:52:24Z robertas 

 Adding full bibliography for 7154305.cif.
;
_cod_original_sg_symbol_H-M 'P 21/c'
_cod_database_code 7154305

loop_
_symmetry_equiv_pos_as_xyz
'x, y, z'
'-x, y+1/2, -z+1/2'
'-x, -y, -z'
'x, -y-1/2, z-1/2'

loop_
_atom_site_label
_atom_site_type_symbol
_atom_site_fract_x
_atom_site_fract_y
_atom_site_fract_z
_atom_site_U_iso_or_equiv
_atom_site_adp_type
_atom_site_occupancy
_atom_site_symmetry_multiplicity
_atom_site_calc_flag
_atom_site_refinement_flags
Cl1 Cl 0.65141(8) -0.21789(5) 0.71617(6) 0.0383(2) Uani 1 1 d .
Cl2 Cl 0.82758(8) -0.19537(6) 0.48950(6) 0.0382(2) Uani 1 1 d .
Cl3 Cl 0.47051(7) 0.02926(6) 0.70362(6) 0.0374(2) Uani 1 1 d .
Cl4 Cl 0.61661(9) 0.20934(6) 0.56526(6) 0.0439(2) Uani 1 1 d .
O5 O 0.9670(2) -0.09070(17) 0.88522(17) 0.0431(5) Uani 1 1 d .
O6 O 0.8476(2) 0.06825(16) 0.45695(15) 0.0380(5) Uani 1 1 d .
C7 C 0.7027(3) -0.0947(2) 0.6587(2) 0.0256(6) Uani 1 1 d .
C8 C 0.9152(3) -0.0066(2) 0.8356(2) 0.0299(6) Uani 1 1 d .
C9 C 0.7429(3) 0.1042(2) 0.6332(2) 0.0263(5) Uani 1 1 d .
C10 C 0.7563(3) 0.0421(2) 0.8368(2) 0.0267(5) Uani 1 1 d .
C11 C 0.7724(3) -0.0862(2) 0.5670(2) 0.0263(6) Uani 1 1 d .
C12 C 0.8684(3) 0.1598(2) 0.7210(2) 0.0331(6) Uani 1 1 d .
H12 H 0.9057 0.2319 0.6948 0.040 Uiso 1 1 calc R
C13 C 0.7901(3) 0.1697(2) 0.8271(2) 0.0330(6) Uani 1 1 d .
H13A H 0.6985 0.2152 0.8124 0.040 Uiso 1 1 calc R
H13B H 0.8571 0.1984 0.8946 0.040 Uiso 1 1 calc R
C14 C 0.7965(3) 0.0325(2) 0.5383(2) 0.0269(6) Uani 1 1 d .
C15 C 0.6831(3) 0.0019(3) 0.9369(2) 0.0405(7) Uani 1 1 d .
H15A H 0.5842 0.0353 0.9317 0.061 Uiso 1 1 calc R
H15B H 0.7445 0.0239 1.0087 0.061 Uiso 1 1 calc R
H15C H 0.6738 -0.0792 0.9341 0.061 Uiso 1 1 calc R
C16 C 0.9933(3) 0.0730(2) 0.7630(2) 0.0340(6) Uani 1 1 d .
H16A H 1.0258 0.0337 0.6983 0.041 Uiso 1 1 calc R
H16B H 1.0805 0.1090 0.8093 0.041 Uiso 1 1 calc R
C17 C 0.6711(3) 0.0173(2) 0.7107(2) 0.0246(5) Uani 1 1 d .

loop_
_atom_site_aniso_label
_atom_site_aniso_U_11
_atom_site_aniso_U_22
_atom_site_aniso_U_33
_atom_site_aniso_U_23
_atom_site_aniso_U_13
_atom_site_aniso_U_12
Cl1 0.0500(4) 0.0249(4) 0.0410(4) 0.0063(3) 0.0102(3) -0.0059(3)
Cl2 0.0454(4) 0.0325(4) 0.0384(4) -0.0125(3) 0.0116(3) 0.0019(3)
Cl3 0.0264(3) 0.0417(4) 0.0451(4) 0.0006(3) 0.0084(3) 0.0029(3)
Cl4 0.0536(5) 0.0330(4) 0.0462(4) 0.0140(3) 0.0117(3) 0.0143(3)
O5 0.0405(11) 0.0434(13) 0.0442(12) 0.0046(9) 0.0030(9) 0.0071(9)
O6 0.0453(12) 0.0414(11) 0.0302(10) 0.0053(9) 0.0150(9) -0.0029(9)
C7 0.0271(13) 0.0215(13) 0.0271(13) 0.0007(10) 0.0013(11) -0.0025(10)
C8 0.0319(13) 0.0312(14) 0.0258(13) -0.0078(11) 0.0026(11) -0.0033(12)
C9 0.0305(14) 0.0212(12) 0.0277(13) 0.0037(10) 0.0061(11) 0.0022(11)
C10 0.0307(13) 0.0285(13) 0.0219(12) -0.0014(10) 0.0080(10) -0.0002(11)
C11 0.0272(13) 0.0245(14) 0.0266(13) -0.0046(10) 0.0031(11) 0.0018(10)
C12 0.0405(15) 0.0249(13) 0.0358(14) -0.0020(12) 0.0120(12) -0.0085(12)
C13 0.0405(15) 0.0285(14) 0.0311(14) -0.0082(11) 0.0090(12) -0.0032(12)
C14 0.0268(12) 0.0289(14) 0.0249(13) 0.0007(11) 0.0042(11) -0.0012(11)
C15 0.0467(16) 0.0489(18) 0.0285(15) -0.0017(13) 0.0142(13) -0.0019(14)
C16 0.0279(13) 0.0419(16) 0.0327(14) -0.0063(12) 0.0065(11) -0.0086(12)
C17 0.0239(12) 0.0251(13) 0.0254(13) -0.0001(10) 0.0060(10) 0.0002(10)

loop_
_atom_type_symbol
_atom_type_description
_atom_type_scat_dispersion_real
_atom_type_scat_dispersion_imag
_atom_type_scat_source
C C 0.0033 0.0016 'International Tables Vol C Tables 4.2.6.8 and 6.1.1.4'
H H 0.0000 0.0000 'International Tables Vol C Tables 4.2.6.8 and 6.1.1.4'
O O 0.0106 0.0060 'International Tables Vol C Tables 4.2.6.8 and 6.1.1.4'
Cl Cl 0.1484 0.1585 'International Tables Vol C Tables 4.2.6.8 and 6.1.1.4'

loop_
_geom_angle_atom_site_label_1
_geom_angle_atom_site_label_2
_geom_angle_atom_site_label_3
_geom_angle
C11 C7 C17 113.8(2)
C11 C7 Cl1 125.2(2)
C17 C7 Cl1 120.97(18)
O5 C8 C16 127.4(3)
O5 C8 C10 126.1(2)
C16 C8 C10 106.5(2)
C14 C9 C12 115.9(2)
C14 C9 C17 105.2(2)
C12 C9 C17 102.50(19)
C14 C9 Cl4 108.25(17)
C12 C9 Cl4 110.00(18)
C17 C9 Cl4 115.09(17)
C15 C10 C8 114.1(2)
C15 C10 C13 118.6(2)
C8 C10 C13 99.9(2)
C15 C10 C17 117.6(2)
C8 C10 C17 103.36(19)
C13 C10 C17 100.59(19)
C7 C11 C14 111.3(2)
C7 C11 Cl2 126.1(2)
C14 C11 Cl2 122.63(19)
C13 C12 C16 101.3(2)
C13 C12 C9 101.1(2)
C16 C12 C9 110.1(2)
C12 C13 C10 96.07(19)
O6 C14 C11 127.5(2)
O6 C14 C9 125.8(2)
C11 C14 C9 106.7(2)
C8 C16 C12 102.5(2)
C7 C17 C9 102.74(19)
C7 C17 C10 116.6(2)
C9 C17 C10 103.71(19)
C7 C17 Cl3 107.70(17)
C9 C17 Cl3 114.97(17)
C10 C17 Cl3 111.05(16)

loop_
_geom_bond_atom_site_label_1
_geom_bond_atom_site_label_2
_geom_bond_distance
Cl1 C7 1.694(2)
Cl2 C11 1.692(2)
Cl3 C17 1.786(3)
Cl4 C9 1.774(2)
O5 C8 1.202(3)
O6 C14 1.194(3)
C7 C11 1.326(4)
C7 C17 1.499(3)
C8 C16 1.509(4)
C8 C10 1.533(4)
C9 C14 1.531(3)
C9 C12 1.537(4)
C9 C17 1.570(3)
C10 C15 1.505(4)
C10 C13 1.542(4)
C10 C17 1.570(3)
C11 C14 1.463(3)
C12 C13 1.522(3)
C12 C16 1.535(4)

loop_
_geom_torsion_atom_site_label_1
_geom_torsion_atom_site_label_2
_geom_torsion_atom_site_label_3
_geom_torsion_atom_site_label_4
_geom_torsion
O5 C8 C10 C15 20.1(4)
C16 C8 C10 C15 -158.4(2)
O5 C8 C10 C13 147.8(3)
C16 C8 C10 C13 -30.8(2)
O5 C8 C10 C17 -108.7(3)
C16 C8 C10 C17 72.7(2)
C17 C7 C11 C14 -1.6(3)
Cl1 C7 C11 C14 178.45(18)
C17 C7 C11 Cl2 178.73(18)
Cl1 C7 C11 Cl2 -1.2(4)
C14 C9 C12 C13 -152.9(2)
C17 C9 C12 C13 -39.0(2)
Cl4 C9 C12 C13 83.9(2)
C14 C9 C12 C16 -46.3(3)
C17 C9 C12 C16 67.6(2)
Cl4 C9 C12 C16 -169.54(17)
C16 C12 C13 C10 -55.4(2)
C9 C12 C13 C10 57.9(2)
C15 C10 C13 C12 176.7(2)
C8 C10 C13 C12 52.1(2)
C17 C10 C13 C12 -53.7(2)
C7 C11 C14 O6 -175.1(3)
Cl2 C11 C14 O6 4.5(4)
C7 C11 C14 C9 4.7(3)
Cl2 C11 C14 C9 -175.66(17)
C12 C9 C14 O6 -73.4(3)
C17 C9 C14 O6 174.2(2)
Cl4 C9 C14 O6 50.7(3)
C12 C9 C14 C11 106.8(2)
C17 C9 C14 C11 -5.6(2)
Cl4 C9 C14 C11 -129.11(18)
O5 C8 C16 C12 178.2(3)
C10 C8 C16 C12 -3.2(3)
C13 C12 C16 C8 36.8(2)
C9 C12 C16 C8 -69.6(2)
C11 C7 C17 C9 -2.0(3)
Cl1 C7 C17 C9 177.91(16)
C11 C7 C17 C10 -114.7(2)
Cl1 C7 C17 C10 65.3(3)
C11 C7 C17 Cl3 119.7(2)
Cl1 C7 C17 Cl3 -60.3(2)
C14 C9 C17 C7 4.6(2)
C12 C9 C17 C7 -117.0(2)
Cl4 C9 C17 C7 123.61(18)
C14 C9 C17 C10 126.5(2)
C12 C9 C17 C10 4.9(2)
Cl4 C9 C17 C10 -114.51(18)
C14 C9 C17 Cl3 -112.1(2)
C12 C9 C17 Cl3 126.30(19)
Cl4 C9 C17 Cl3 6.9(2)
C15 C10 C17 C7 -87.3(3)
C8 C10 C17 C7 39.3(3)
C13 C10 C17 C7 142.3(2)
C15 C10 C17 C9 160.6(2)
C8 C10 C17 C9 -72.8(2)
C13 C10 C17 C9 30.2(2)
C15 C10 C17 Cl3 36.5(3)
C8 C10 C17 Cl3 163.23(17)
C13 C10 C17 Cl3 -93.78(19)
